data_2241433
loop_
_publ_author_name
'Bhardwaj, Rajni M.'
'Yang, Huaiyu'
'Florence, Alastair J.'

_publ_section_title
;
 Crystal structure of the co-crystal butylparaben--isonicotinamide (1/1)
;
_journal_coeditor_code CV5494
_journal_issue 1
_journal_name_full 'Acta Crystallographica Section E'
_journal_page_first 53
_journal_page_last 55
_journal_paper_doi 10.1107/S2056989015023518
_journal_volume 72
_journal_year 2016
_chemical_formula_iupac 'C11 H14 O3, C6 H6 N2 O'
_chemical_formula_moiety 'C11 H14 O3, C6 H6 N2 O'
_chemical_formula_sum 'C17 H20 N2 O4'
_chemical_formula_weight 316.35
_chemical_name_common 'Butylparaben isonicotinamide'
_chemical_name_systematic
;
Butyl 4-hydroxybenzoate--isonicotinamide (1/1)
;
_space_group_crystal_system triclinic
_space_group_IT_number 2
_space_group_name_Hall '-P 1'
_space_group_name_H-M_alt 'P -1'
_symmetry_space_group_name_Hall '-P 1'
_symmetry_space_group_name_H-M 'P -1'
_atom_sites_solution_hydrogens mixed
_audit_creation_method SHELXL-2014/7
_cell_angle_alpha 90.834(7)
_cell_angle_beta 91.431(7)
_cell_angle_gamma 91.645(7)
_cell_formula_units_Z 2
_cell_length_a 5.6257(6)
_cell_length_b 9.8661(11)
_cell_length_c 14.3979(15)
_cell_measurement_reflns_used 4038
_cell_measurement_temperature 150(2)
_cell_measurement_theta_max 26.40
_cell_measurement_theta_min 2.49
_cell_volume 798.47(15)
_computing_cell_refinement
;
SAINT (Bruker, 2007)
;
_computing_data_collection
;
APEX2 (Bruker, 2007)
;
_computing_data_reduction
;
SAINT (Bruker, 2007)
;
_computing_molecular_graphics
;
Mercury (Macrae <i>et al.</i>,  2008) and ORTEP-3 for Windows (Farrugia,
2012)
;
_computing_publication_material
;
enCIFER (Allen <i>et al.</i>,  2004) and publCIF (Westrip, 2010)
;
_computing_structure_refinement
;
SHELXL2014 (Sheldrick, 2015)
;
_computing_structure_solution
;
SHELXS97 (Sheldrick, 2008)
;
_diffrn_ambient_temperature 150(2)
_diffrn_measured_fraction_theta_full 0.997
_diffrn_measured_fraction_theta_max 0.987
_diffrn_measurement_device_type 'Bruker APEXII CCD'
_diffrn_measurement_method '\f and \w scans'
_diffrn_radiation_monochromator graphite
_diffrn_radiation_source 'fine-focus sealed tube'
_diffrn_radiation_type MoK\a
_diffrn_radiation_wavelength 0.71073
_diffrn_reflns_av_R_equivalents 0.0387
_diffrn_reflns_limit_h_max 7
_diffrn_reflns_limit_h_min -6
_diffrn_reflns_limit_k_max 12
_diffrn_reflns_limit_k_min -12
_diffrn_reflns_limit_l_max 18
_diffrn_reflns_limit_l_min -18
_diffrn_reflns_number 10444
_diffrn_reflns_theta_full 25.242
_diffrn_reflns_theta_max 26.447
_diffrn_reflns_theta_min 2.065
_exptl_absorpt_coefficient_mu 0.094
_exptl_absorpt_correction_T_max 0.7454
_exptl_absorpt_correction_T_min 0.6254
_exptl_absorpt_correction_type multi-scan
_exptl_absorpt_process_details
;
(SADABS; Bruker, 2007)
;
_exptl_crystal_colour colourless
_exptl_crystal_density_diffrn 1.316
_exptl_crystal_density_method 'not measured'
_exptl_crystal_description plate
_exptl_crystal_F_000 336
_exptl_crystal_size_max 0.445
_exptl_crystal_size_mid 0.355
_exptl_crystal_size_min 0.214
_refine_diff_density_max 0.257
_refine_diff_density_min -0.266
_refine_ls_extinction_method none
_refine_ls_goodness_of_fit_ref 1.045
_refine_ls_hydrogen_treatment mixed
_refine_ls_matrix_type full
_refine_ls_number_parameters 221
_refine_ls_number_reflns 3225
_refine_ls_number_restraints 0
_refine_ls_restrained_S_all 1.045
_refine_ls_R_factor_all 0.0734
_refine_ls_R_factor_gt 0.0454
_refine_ls_shift/su_max 0.001
_refine_ls_shift/su_mean 0.000
_refine_ls_structure_factor_coef Fsqd
_refine_ls_weighting_details 'w=1/[\s^2^(Fo^2^)+(0.0482P)^2^+0.3682P] where P=(Fo^2^+2Fc^2^)/3'
_refine_ls_weighting_scheme calc
_refine_ls_wR_factor_gt 0.1015
_refine_ls_wR_factor_ref 0.1162
_reflns_number_gt 2344
_reflns_number_total 3225
_reflns_threshold_expression 'I > 2\s(I)'
_cod_data_source_file cv5494sup1.cif
_cod_data_source_block I
_cod_depositor_comments
;Adding full bibliography for 2241433.cif.

 Adding full bibliography for 2241433.cif.
;
_cod_database_code 2241433
_cod_database_fobs_code 2241433
_shelx_space_group_comment
;
The symmetry employed for this shelxl refinement is uniquely defined
by the following loop, which should always be used as a source of
symmetry information in preference to the above space-group names.
They are only intended as comments.
;

loop_
_space_group_symop_operation_xyz
'x, y, z'
'-x, -y, -z'

loop_
_atom_site_type_symbol
_atom_site_label
_atom_site_fract_x
_atom_site_fract_y
_atom_site_fract_z
_atom_site_U_iso_or_equiv
_atom_site_adp_type
_atom_site_calc_flag
_atom_site_occupancy
H H1N -0.623(3) 1.480(2) 1.4226(13) 0.019(5) Uiso d 1
H H2N -0.626(4) 1.399(2) 1.3256(16) 0.035(6) Uiso d 1
H H3O 0.140(5) 0.939(3) 1.1807(17) 0.054(7) Uiso d 1
O O4 0.1197(2) 0.47988(13) 0.82145(8) 0.0227(3) Uani d 1
O O1 -0.2641(2) 1.38157(14) 1.49057(9) 0.0275(3) Uani d 1
N N1 -0.5594(3) 1.41555(17) 1.38514(11) 0.0238(4) Uani d 1
O O2 0.2637(2) 0.88155(15) 1.16227(9) 0.0308(4) Uani d 1
N N2 -0.0392(3) 1.05682(16) 1.24155(10) 0.0234(4) Uani d 1
O O3 -0.2134(2) 0.59634(14) 0.80166(9) 0.0297(3) Uani d 1
C C13 -0.0315(3) 0.57543(19) 0.84578(12) 0.0207(4) Uani d 1
C C7 0.2633(3) 0.63083(19) 0.97609(12) 0.0220(4) Uani d 1
H H8 0.3619 0.5641 0.9542 0.026 Uiso calc 1
C C6 -0.3631(3) 1.35566(18) 1.41440(12) 0.0194(4) Uani d 1
C C12 0.0462(3) 0.65243(18) 0.93023(12) 0.0190(4) Uani d 1
C C14 0.0586(3) 0.40447(19) 0.73615(12) 0.0223(4) Uani d 1
H H15A 0.0438 0.4660 0.6845 0.027 Uiso calc 1
H H15B -0.0918 0.3552 0.7423 0.027 Uiso calc 1
C C8 0.3330(3) 0.7076(2) 1.05364(13) 0.0239(4) Uani d 1
H H9 0.4775 0.6920 1.0839 0.029 Uiso calc 1
C C2 -0.0520(3) 1.18936(19) 1.38204(13) 0.0234(4) Uani d 1
H H2 0.0162 1.2121 1.4399 0.028 Uiso calc 1
C C10 -0.0302(3) 0.83018(19) 1.04128(12) 0.0229(4) Uani d 1
H H11 -0.1290 0.8969 1.0631 0.027 Uiso calc 1
C C16 0.2264(3) 0.2420(2) 0.62252(13) 0.0242(4) Uani d 1
H H17A 0.0722 0.1955 0.6171 0.029 Uiso calc 1
H H17B 0.2306 0.3126 0.5764 0.029 Uiso calc 1
C C5 -0.3533(3) 1.21153(19) 1.26476(12) 0.0213(4) Uani d 1
H H6 -0.4918 1.2498 1.2420 0.026 Uiso calc 1
C C15 0.2548(3) 0.30708(19) 0.71924(12) 0.0220(4) Uani d 1
H H16A 0.2511 0.2370 0.7658 0.026 Uiso calc 1
H H16B 0.4075 0.3551 0.7248 0.026 Uiso calc 1
C C1 -0.2580(3) 1.25031(18) 1.35125(12) 0.0185(4) Uani d 1
C C9 0.1866(3) 0.80852(19) 1.08652(12) 0.0221(4) Uani d 1
C C11 -0.0986(3) 0.75279(19) 0.96404(12) 0.0223(4) Uani d 1
H H12 -0.2437 0.7680 0.9342 0.027 Uiso calc 1
C C3 0.0504(3) 1.0945(2) 1.32551(13) 0.0251(4) Uani d 1
H H3 0.1888 1.0544 1.3467 0.030 Uiso calc 1
C C4 -0.2387(3) 1.11486(19) 1.21283(13) 0.0240(4) Uani d 1
H H5 -0.3042 1.0892 1.1551 0.029 Uiso calc 1
C C17 0.4194(4) 0.1414(2) 0.60224(14) 0.0314(5) Uani d 1
H H18A 0.5725 0.1869 0.6068 0.047 Uiso calc 1
H H18B 0.3946 0.1042 0.5407 0.047 Uiso calc 1
H H18C 0.4130 0.0696 0.6465 0.047 Uiso calc 1

loop_
_atom_site_aniso_label
_atom_site_aniso_U_11
_atom_site_aniso_U_22
_atom_site_aniso_U_33
_atom_site_aniso_U_12
_atom_site_aniso_U_13
_atom_site_aniso_U_23
O4 0.0233(7) 0.0256(7) 0.0192(7) 0.0096(6) -0.0068(5) -0.0082(5)
O1 0.0308(7) 0.0313(8) 0.0203(7) 0.0134(6) -0.0072(6) -0.0097(6)
N1 0.0260(9) 0.0268(9) 0.0185(8) 0.0106(7) -0.0047(7) -0.0089(7)
O2 0.0272(7) 0.0367(8) 0.0279(7) 0.0099(6) -0.0072(6) -0.0183(6)
N2 0.0251(8) 0.0230(8) 0.0223(8) 0.0055(7) 0.0000(6) -0.0049(7)
O3 0.0284(7) 0.0376(8) 0.0229(7) 0.0145(6) -0.0098(6) -0.0089(6)
C13 0.0215(9) 0.0228(10) 0.0181(9) 0.0066(8) -0.0013(7) -0.0014(8)
C7 0.0227(9) 0.0230(10) 0.0205(9) 0.0081(8) -0.0021(7) -0.0043(8)
C6 0.0209(9) 0.0199(9) 0.0173(9) 0.0022(8) -0.0009(7) -0.0019(7)
C12 0.0211(9) 0.0195(9) 0.0164(9) 0.0033(7) -0.0010(7) -0.0006(7)
C14 0.0257(10) 0.0252(10) 0.0157(9) 0.0049(8) -0.0061(7) -0.0061(8)
C8 0.0190(9) 0.0311(11) 0.0215(9) 0.0076(8) -0.0060(7) -0.0061(8)
C2 0.0234(9) 0.0270(10) 0.0195(9) 0.0037(8) -0.0046(7) -0.0050(8)
C10 0.0226(9) 0.0241(10) 0.0222(9) 0.0090(8) 0.0014(7) -0.0035(8)
C16 0.0281(10) 0.0246(10) 0.0199(9) 0.0060(8) -0.0034(8) -0.0053(8)
C5 0.0234(9) 0.0230(10) 0.0176(9) 0.0068(8) -0.0040(7) -0.0013(8)
C15 0.0233(9) 0.0232(10) 0.0194(9) 0.0062(8) -0.0042(7) -0.0027(8)
C1 0.0200(9) 0.0176(9) 0.0179(9) 0.0017(7) 0.0009(7) -0.0015(7)
C9 0.0239(10) 0.0239(10) 0.0184(9) 0.0031(8) -0.0009(7) -0.0067(8)
C11 0.0196(9) 0.0276(10) 0.0199(9) 0.0079(8) -0.0037(7) -0.0010(8)
C3 0.0225(9) 0.0263(10) 0.0265(10) 0.0095(8) -0.0033(8) -0.0059(8)
C4 0.0277(10) 0.0269(11) 0.0173(9) 0.0055(8) -0.0029(7) -0.0058(8)
C17 0.0348(11) 0.0310(11) 0.0287(11) 0.0096(9) 0.0016(9) -0.0062(9)

loop_
_atom_type_symbol
_atom_type_description
_atom_type_scat_dispersion_real
_atom_type_scat_dispersion_imag
_atom_type_scat_source
C C 0.0033 0.0016 'International Tables Vol C Tables 4.2.6.8 and 6.1.1.4'
H H 0.0000 0.0000 'International Tables Vol C Tables 4.2.6.8 and 6.1.1.4'
N N 0.0061 0.0033 'International Tables Vol C Tables 4.2.6.8 and 6.1.1.4'
O O 0.0106 0.0060 'International Tables Vol C Tables 4.2.6.8 and 6.1.1.4'

loop_
_geom_angle_atom_site_label_1
_geom_angle_atom_site_label_2
_geom_angle_atom_site_label_3
_geom_angle
C13 O4 C14 115.95(13)
C4 N2 C3 117.20(15)
O3 C13 O4 122.73(16)
O3 C13 C12 123.99(16)
O4 C13 C12 113.28(14)
C8 C7 C12 120.73(16)
O1 C6 N1 123.13(16)
O1 C6 C1 118.87(15)
N1 C6 C1 117.99(16)
C11 C12 C7 118.73(16)
C11 C12 C13 118.87(15)
C7 C12 C13 122.38(15)
O4 C14 C15 107.55(14)
C7 C8 C9 119.96(17)
C3 C2 C1 118.97(17)
C11 C10 C9 120.08(16)
C17 C16 C15 112.76(15)
C4 C5 C1 118.94(16)
C14 C15 C16 110.66(15)
C2 C1 C5 118.09(16)
C2 C1 C6 117.54(16)
C5 C1 C6 124.37(15)
O2 C9 C10 122.75(16)
O2 C9 C8 117.70(16)
C10 C9 C8 119.55(16)
C10 C11 C12 120.95(17)
N2 C3 C2 123.48(17)
N2 C4 C5 123.31(17)

loop_
_geom_bond_atom_site_label_1
_geom_bond_atom_site_label_2
_geom_bond_distance
O4 C13 1.336(2)
O4 C14 1.455(2)
O1 C6 1.238(2)
N1 C6 1.330(2)
O2 C9 1.354(2)
N2 C4 1.334(2)
N2 C3 1.341(2)
O3 C13 1.215(2)
C13 C12 1.475(2)
C7 C8 1.382(3)
C7 C12 1.397(2)
C6 C1 1.514(2)
C12 C11 1.391(2)
C14 C15 1.506(2)
C8 C9 1.395(2)
C2 C3 1.379(2)
C2 C1 1.387(2)
C10 C11 1.380(3)
C10 C9 1.392(3)
C16 C17 1.523(3)
C16 C15 1.528(2)
C5 C4 1.387(2)
C5 C1 1.388(2)

loop_
_geom_hbond_atom_site_label_D
_geom_hbond_atom_site_label_H
_geom_hbond_atom_site_label_A
_geom_hbond_site_symmetry_A
_geom_hbond_distance_DH
_geom_hbond_distance_HA
_geom_hbond_distance_DA
_geom_hbond_angle_DHA
O2 H3O N2 . 0.95(3) 1.79(3) 2.721(2) 165(2)
N1 H1N O1 2_488 0.91(2) 1.97(2) 2.880(2) 175.3(15)
N1 H2N O3 2_477 0.94(2) 2.02(2) 2.948(2) 168.3(18)

loop_
_geom_torsion_atom_site_label_1
_geom_torsion_atom_site_label_2
_geom_torsion_atom_site_label_3
_geom_torsion_atom_site_label_4
_geom_torsion
C14 O4 C13 O3 2.3(3)
C14 O4 C13 C12 -177.25(15)
C8 C7 C12 C11 0.0(3)
C8 C7 C12 C13 178.19(18)
O3 C13 C12 C11 2.0(3)
O4 C13 C12 C11 -178.52(16)
O3 C13 C12 C7 -176.20(19)
O4 C13 C12 C7 3.3(3)
C13 O4 C14 C15 177.62(16)
C12 C7 C8 C9 -0.4(3)
O4 C14 C15 C16 -170.00(15)
C17 C16 C15 C14 -179.45(17)
C3 C2 C1 C5 0.6(3)
C3 C2 C1 C6 -179.01(17)
C4 C5 C1 C2 -0.4(3)
C4 C5 C1 C6 179.21(17)
O1 C6 C1 C2 -1.0(3)
N1 C6 C1 C2 179.41(18)
O1 C6 C1 C5 179.42(18)
N1 C6 C1 C5 -0.2(3)
C11 C10 C9 O2 179.70(18)
C11 C10 C9 C8 -0.4(3)
C7 C8 C9 O2 -179.54(17)
C7 C8 C9 C10 0.6(3)
C9 C10 C11 C12 0.1(3)
C7 C12 C11 C10 0.1(3)
C13 C12 C11 C10 -178.09(17)
C4 N2 C3 C2 -0.4(3)
C1 C2 C3 N2 -0.2(3)
C3 N2 C4 C5 0.7(3)
C1 C5 C4 N2 -0.3(3)
